data_4313895
loop_
_publ_author_name
'Michael C. Janzen'
'Michael C. Jennings'
'Richard J. Puddephatt'

_publ_section_title
;
 Oxidative Addition of Ph2TeCl2 to a Dimethylplatinum(II) Complex: Effects
 of Secondary Bonding in the Platinum-Tellurium Products
;
_journal_name_full 'Inorganic Chemistry'
_journal_page_first 4553
_journal_page_last 4558
_journal_paper_doi 10.1021/ic030057x
_journal_volume 42
_journal_year 2003
_chemical_formula_sum 'C33 H42 Cl4 N2 Pt Te'
_chemical_formula_weight 931.18
_chemical_name_systematic
;
  ?
;
_space_group_IT_number 61
_symmetry_cell_setting orthorhombic
_symmetry_space_group_name_Hall '-P 2ac 2ab'
_symmetry_space_group_name_H-M 'P b c a'
_atom_sites_solution_hydrogens geom
_atom_sites_solution_primary direct
_atom_sites_solution_secondary difmap
_audit_creation_method SHELXL-97
_cell_angle_alpha 90.00
_cell_angle_beta 90.00
_cell_angle_gamma 90.00
_cell_formula_units_Z 8
_cell_length_a 11.9630(3)
_cell_length_b 22.7735(8)
_cell_length_c 25.9179(8)
_cell_measurement_temperature 150(2)
_cell_volume 7061.1(4)
_computing_cell_refinement 'Nonius DENZO'
_computing_data_collection 'Nonius COLLECT'
_computing_data_reduction 'Nonius DENZO'
_computing_molecular_graphics 'Bruker SHELXTL'
_computing_publication_material 'Bruker SHELXTL'
_computing_structure_refinement 'SHELXL-97 (Sheldrick, 1997)'
_computing_structure_solution 'SHELXS-97 (Sheldrick, 1990)'
_diffrn_ambient_temperature 150(2)
_diffrn_measured_fraction_theta_full 0.997
_diffrn_measured_fraction_theta_max 0.997
_diffrn_measurement_device_type 'Nonius Kappa CCD'
_diffrn_measurement_method 'phi/omega scans'
_diffrn_radiation_monochromator graphite
_diffrn_radiation_source 'fine-focus sealed tube'
_diffrn_radiation_type MoK\a
_diffrn_radiation_wavelength 0.71073
_diffrn_reflns_av_R_equivalents 0.099
_diffrn_reflns_av_sigmaI/netI 0.0813
_diffrn_reflns_limit_h_max 15
_diffrn_reflns_limit_h_min -15
_diffrn_reflns_limit_k_max 29
_diffrn_reflns_limit_k_min -29
_diffrn_reflns_limit_l_max 33
_diffrn_reflns_limit_l_min -33
_diffrn_reflns_number 51951
_diffrn_reflns_theta_full 27.47
_diffrn_reflns_theta_max 27.47
_diffrn_reflns_theta_min 2.59
_exptl_absorpt_coefficient_mu 5.112
_exptl_absorpt_correction_T_max 0.8217
_exptl_absorpt_correction_T_min 0.2172
_exptl_absorpt_correction_type integration
_exptl_crystal_colour colourless
_exptl_crystal_density_diffrn 1.752
_exptl_crystal_density_method 'not measured'
_exptl_crystal_description 'thin plate'
_exptl_crystal_F_000 3616
_exptl_crystal_size_max 0.43
_exptl_crystal_size_mid 0.15
_exptl_crystal_size_min 0.04
_refine_diff_density_max 2.286
_refine_diff_density_min -1.722
_refine_diff_density_rms 0.191
_refine_ls_extinction_method none
_refine_ls_goodness_of_fit_ref 0.941
_refine_ls_hydrogen_treatment mixed
_refine_ls_matrix_type full
_refine_ls_number_parameters 346
_refine_ls_number_reflns 8063
_refine_ls_number_restraints 0
_refine_ls_restrained_S_all 0.941
_refine_ls_R_factor_all 0.0807
_refine_ls_R_factor_gt 0.0429
_refine_ls_shift/su_max 0.004
_refine_ls_shift/su_mean 0.000
_refine_ls_structure_factor_coef Fsqd
_refine_ls_weighting_details 'calc w=1/[\s^2^(Fo^2^)+(0.0519P)^2^+0.0000P] where P=(Fo^2^+2Fc^2^)/3'
_refine_ls_weighting_scheme calc
_refine_ls_wR_factor_gt 0.0935
_refine_ls_wR_factor_ref 0.1024
_reflns_number_gt 5217
_reflns_number_total 8063
_reflns_threshold_expression >2sigma(I)
_cod_data_source_file ic030057x_1.cif
_cod_data_source_block complex2
_cod_depositor_comments
;
The following automatic conversions were performed:

'_symmetry_cell_setting' value 'Orthorhombic' changed to
'orthorhombic' according to the built-in table from CIF Core
dictionary named 'cif_core.dic' version 2.4.1 from 2010-06-29.

Automatic conversion script
Id: cif_fix_values 1646 2011-03-28 12:23:43Z adriana 
;
_cod_database_code 4313895

loop_
_symmetry_equiv_pos_as_xyz
'x, y, z'
'-x+1/2, -y, z+1/2'
'-x, y+1/2, -z+1/2'
'x+1/2, -y+1/2, -z'
'-x, -y, -z'
'x-1/2, y, -z-1/2'
'x, -y-1/2, z-1/2'
'-x-1/2, y-1/2, z'

loop_
_atom_site_label
_atom_site_type_symbol
_atom_site_fract_x
_atom_site_fract_y
_atom_site_fract_z
_atom_site_U_iso_or_equiv
_atom_site_adp_type
_atom_site_occupancy
_atom_site_symmetry_multiplicity
_atom_site_calc_flag
_atom_site_refinement_flags
_atom_site_disorder_assembly
_atom_site_disorder_group
Pt Pt 0.310625(18) -0.169461(11) 0.298221(9) 0.02143(8) Uani 1 1 d . . .
Te Te 0.33565(3) -0.129039(18) 0.390204(15) 0.02477(11) Uani 1 1 d . . .
Cl Cl 0.27090(12) -0.20302(8) 0.21385(5) 0.0292(4) Uani 1 1 d . . .
Cl2 Cl 0.29583(13) 0.01944(8) 0.37761(7) 0.0427(5) Uani 1 1 d . . .
N1 N 0.3968(4) -0.2527(2) 0.30699(17) 0.0204(11) Uani 1 1 d . . .
C2 C 0.5015(5) -0.2620(3) 0.2922(2) 0.0235(14) Uani 1 1 d . . .
H2A H 0.5462 -0.2295 0.2822 0.028 Uiso 1 1 calc R . .
C3 C 0.5478(5) -0.3182(3) 0.2909(2) 0.0253(15) Uani 1 1 d . . .
H3A H 0.6231 -0.3234 0.2802 0.030 Uiso 1 1 calc R . .
C4 C 0.4843(5) -0.3663(3) 0.3050(2) 0.0227(14) Uani 1 1 d . . .
C5 C 0.3748(4) -0.3561(3) 0.3214(2) 0.0222(14) Uani 1 1 d . . .
H5A H 0.3295 -0.3878 0.3327 0.027 Uiso 1 1 calc R . .
C6 C 0.3327(4) -0.2996(3) 0.3210(2) 0.0235(14) Uani 1 1 d . . .
C7 C 0.2145(4) -0.2847(3) 0.3353(2) 0.0200(13) Uani 1 1 d . . .
C8 C 0.1407(5) -0.3254(3) 0.3564(2) 0.0233(14) Uani 1 1 d . . .
H8A H 0.1650 -0.3644 0.3629 0.028 Uiso 1 1 calc R . .
C9 C 0.0306(5) -0.3091(3) 0.3682(2) 0.0239(14) Uani 1 1 d . . .
C10 C 0.0008(4) -0.2512(3) 0.3575(2) 0.0286(15) Uani 1 1 d . . .
H10A H -0.0730 -0.2380 0.3644 0.034 Uiso 1 1 calc R . .
C11 C 0.0783(4) -0.2129(3) 0.3367(2) 0.0252(14) Uani 1 1 d . . .
H11A H 0.0560 -0.1738 0.3294 0.030 Uiso 1 1 calc R . .
N12 N 0.1836(3) -0.2288(2) 0.32658(18) 0.0205(11) Uani 1 1 d . . .
C13 C 0.5341(5) -0.4276(3) 0.3065(2) 0.0301(15) Uani 1 1 d . . .
C14 C 0.5588(6) -0.4422(3) 0.3633(3) 0.047(2) Uani 1 1 d . . .
H14A H 0.4899 -0.4388 0.3835 0.071 Uiso 1 1 calc R . .
H14B H 0.6147 -0.4147 0.3767 0.071 Uiso 1 1 calc R . .
H14C H 0.5876 -0.4824 0.3658 0.071 Uiso 1 1 calc R . .
C15 C 0.4507(5) -0.4735(3) 0.2854(3) 0.0365(17) Uani 1 1 d . . .
H15A H 0.4334 -0.4645 0.2493 0.055 Uiso 1 1 calc R . .
H15B H 0.3819 -0.4723 0.3059 0.055 Uiso 1 1 calc R . .
H15C H 0.4840 -0.5127 0.2877 0.055 Uiso 1 1 calc R . .
C16 C 0.6420(5) -0.4336(3) 0.2747(3) 0.0369(17) Uani 1 1 d . . .
H16A H 0.6265 -0.4241 0.2385 0.055 Uiso 1 1 calc R . .
H16B H 0.6697 -0.4740 0.2772 0.055 Uiso 1 1 calc R . .
H16C H 0.6986 -0.4066 0.2882 0.055 Uiso 1 1 calc R . .
C17 C -0.0523(5) -0.3533(3) 0.3910(2) 0.0317(16) Uani 1 1 d . . .
C18 C -0.0059(5) -0.3759(3) 0.4418(2) 0.0409(18) Uani 1 1 d . . .
H18A H 0.0665 -0.3948 0.4359 0.061 Uiso 1 1 calc R . .
H18B H -0.0581 -0.4044 0.4567 0.061 Uiso 1 1 calc R . .
H18C H 0.0036 -0.3429 0.4658 0.061 Uiso 1 1 calc R . .
C19 C -0.1658(5) -0.3247(3) 0.4017(3) 0.046(2) Uani 1 1 d . . .
H19A H -0.2172 -0.3541 0.4159 0.068 Uiso 1 1 calc R . .
H19B H -0.1965 -0.3089 0.3695 0.068 Uiso 1 1 calc R . .
H19C H -0.1562 -0.2927 0.4267 0.068 Uiso 1 1 calc R . .
C20 C -0.0670(5) -0.4034(3) 0.3531(2) 0.0348(17) Uani 1 1 d . . .
H20A H 0.0057 -0.4217 0.3463 0.052 Uiso 1 1 calc R . .
H20B H -0.0981 -0.3883 0.3208 0.052 Uiso 1 1 calc R . .
H20C H -0.1180 -0.4327 0.3678 0.052 Uiso 1 1 calc R . .
C21 C 0.2150(5) -0.0947(3) 0.2855(2) 0.0300(16) Uani 1 1 d . . .
H21A H 0.1875 -0.0947 0.2499 0.045 Uiso 1 1 calc R . .
H21B H 0.2609 -0.0597 0.2914 0.045 Uiso 1 1 calc R . .
H21C H 0.1513 -0.0944 0.3094 0.045 Uiso 1 1 calc R . .
C22 C 0.4378(4) -0.1169(3) 0.2692(2) 0.0271(15) Uani 1 1 d . . .
H22A H 0.4463 -0.1241 0.2322 0.041 Uiso 1 1 calc R . .
H22B H 0.5080 -0.1262 0.2869 0.041 Uiso 1 1 calc R . .
H22C H 0.4191 -0.0755 0.2749 0.041 Uiso 1 1 calc R . .
C31 C 0.3500(4) -0.20973(16) 0.43126(16) 0.0325(16) Uani 1 1 d G . .
C32 C 0.4468(3) -0.2434(2) 0.43333(17) 0.0434(19) Uani 1 1 d G . .
H32A H 0.5129 -0.2302 0.4167 0.052 Uiso 1 1 calc R . .
C33 C 0.4469(4) -0.2965(2) 0.4598(2) 0.062(2) Uani 1 1 d G . .
H33A H 0.5130 -0.3196 0.4612 0.074 Uiso 1 1 calc R . .
C34 C 0.3502(5) -0.31596(17) 0.48411(19) 0.072(3) Uani 1 1 d G . .
H34A H 0.3502 -0.3523 0.5022 0.086 Uiso 1 1 calc R . .
C35 C 0.2534(4) -0.2823(2) 0.48204(18) 0.059(2) Uani 1 1 d G . .
H35A H 0.1873 -0.2955 0.4987 0.071 Uiso 1 1 calc R . .
C36 C 0.2533(3) -0.2291(2) 0.45561(17) 0.0397(18) Uani 1 1 d G . .
H36A H 0.1872 -0.2061 0.4542 0.048 Uiso 1 1 calc R . .
C41 C 0.5022(2) -0.10139(18) 0.40062(15) 0.0273(15) Uani 1 1 d G . .
C42 C 0.5176(3) -0.05614(18) 0.43589(15) 0.0301(15) Uani 1 1 d G . .
H42A H 0.4548 -0.0376 0.4512 0.036 Uiso 1 1 calc R . .
C43 C 0.6251(3) -0.03807(17) 0.44874(15) 0.0370(17) Uani 1 1 d G . .
H43A H 0.6356 -0.0071 0.4728 0.044 Uiso 1 1 calc R . .
C44 C 0.7170(2) -0.0653(2) 0.42631(16) 0.0379(18) Uani 1 1 d G . .
H44A H 0.7905 -0.0529 0.4351 0.045 Uiso 1 1 calc R . .
C45 C 0.7016(2) -0.1105(2) 0.39105(16) 0.0405(19) Uani 1 1 d G . .
H45A H 0.7645 -0.1291 0.3757 0.049 Uiso 1 1 calc R . .
C46 C 0.5942(3) -0.12859(17) 0.37820(15) 0.0387(18) Uani 1 1 d G . .
H46A H 0.5836 -0.1595 0.3541 0.046 Uiso 1 1 calc R . .
C50 C 0.0886(6) -0.0424(3) 0.4480(2) 0.0393(17) Uani 1 1 d . . .
H50A H 0.0351 -0.0102 0.4550 0.047 Uiso 1 1 calc R . .
H50B H 0.1474 -0.0270 0.4248 0.047 Uiso 1 1 calc R . .
Cl51 Cl 0.01863(14) -0.10008(10) 0.41743(7) 0.0522(5) Uani 1 1 d . . .
Cl52 Cl 0.14998(16) -0.06512(9) 0.50643(7) 0.0512(5) Uani 1 1 d . . .

loop_
_atom_site_aniso_label
_atom_site_aniso_U_11
_atom_site_aniso_U_22
_atom_site_aniso_U_33
_atom_site_aniso_U_23
_atom_site_aniso_U_13
_atom_site_aniso_U_12
Pt 0.01854(12) 0.02126(15) 0.02449(13) 0.00184(11) -0.00026(9) -0.00063(10)
Te 0.0225(2) 0.0256(3) 0.0262(2) -0.00084(19) 0.00038(16) -0.00055(17)
Cl 0.0254(8) 0.0368(10) 0.0254(8) -0.0007(7) -0.0012(6) -0.0004(7)
Cl2 0.0348(9) 0.0372(12) 0.0562(11) 0.0111(9) -0.0089(8) -0.0057(8)
N1 0.021(2) 0.011(3) 0.029(3) 0.002(2) -0.004(2) 0.000(2)
C2 0.020(3) 0.021(4) 0.029(3) -0.001(3) 0.002(2) 0.002(3)
C3 0.015(3) 0.029(4) 0.032(3) 0.003(3) 0.004(2) -0.002(3)
C4 0.022(3) 0.026(4) 0.020(3) 0.000(3) 0.002(2) -0.003(3)
C5 0.020(3) 0.026(4) 0.020(3) 0.001(3) 0.003(2) 0.005(3)
C6 0.022(3) 0.027(4) 0.022(3) -0.005(3) 0.002(2) -0.002(3)
C7 0.024(3) 0.017(4) 0.019(3) 0.002(3) -0.002(2) 0.000(3)
C8 0.023(3) 0.028(4) 0.019(3) 0.003(3) -0.003(2) -0.001(3)
C9 0.020(3) 0.030(4) 0.022(3) 0.001(3) 0.005(2) -0.004(3)
C10 0.017(3) 0.043(4) 0.026(3) 0.002(3) 0.006(3) -0.003(3)
C11 0.023(3) 0.027(4) 0.025(3) 0.003(3) 0.002(3) 0.004(3)
N12 0.015(2) 0.023(3) 0.024(3) 0.001(2) 0.003(2) -0.003(2)
C13 0.026(3) 0.028(4) 0.037(4) 0.003(3) 0.003(3) 0.005(3)
C14 0.055(5) 0.043(5) 0.044(4) 0.016(4) -0.001(4) 0.009(4)
C15 0.039(4) 0.013(4) 0.057(5) -0.004(3) 0.007(3) -0.006(3)
C16 0.027(3) 0.034(4) 0.049(4) -0.002(4) 0.009(3) 0.006(3)
C17 0.023(3) 0.040(4) 0.032(4) 0.000(3) 0.003(3) -0.005(3)
C18 0.041(4) 0.055(5) 0.026(4) 0.008(4) 0.007(3) -0.010(4)
C19 0.031(4) 0.048(5) 0.058(5) 0.006(4) 0.016(3) -0.004(3)
C20 0.029(4) 0.040(5) 0.035(4) 0.003(3) 0.002(3) -0.008(3)
C21 0.022(3) 0.032(4) 0.036(4) 0.005(3) -0.006(3) 0.002(3)
C22 0.025(3) 0.021(4) 0.036(4) 0.008(3) 0.007(3) -0.002(3)
C31 0.043(4) 0.030(4) 0.024(3) -0.003(3) -0.010(3) -0.005(3)
C32 0.052(5) 0.039(5) 0.039(4) 0.008(4) -0.006(3) 0.011(4)
C33 0.082(6) 0.047(6) 0.056(5) 0.009(5) -0.022(5) 0.013(5)
C34 0.112(8) 0.053(6) 0.051(5) 0.025(5) -0.029(6) -0.027(6)
C35 0.069(6) 0.064(7) 0.044(5) 0.018(5) -0.013(4) -0.021(5)
C36 0.049(4) 0.033(5) 0.037(4) 0.010(3) -0.017(3) -0.014(4)
C41 0.016(3) 0.036(4) 0.030(4) 0.004(3) -0.004(2) -0.007(3)
C42 0.022(3) 0.034(4) 0.035(4) -0.003(3) 0.002(3) 0.001(3)
C43 0.030(4) 0.034(4) 0.047(4) -0.014(4) -0.004(3) 0.001(3)
C44 0.033(4) 0.042(5) 0.038(4) 0.000(4) -0.010(3) -0.003(3)
C45 0.020(3) 0.058(5) 0.043(4) -0.021(4) -0.002(3) 0.003(3)
C46 0.034(4) 0.050(5) 0.032(4) -0.013(4) -0.001(3) -0.004(3)
C50 0.043(4) 0.040(5) 0.035(4) 0.004(4) 0.001(3) -0.003(3)
Cl51 0.0358(10) 0.0711(16) 0.0498(11) -0.0096(11) -0.0011(8) -0.0019(10)
Cl52 0.0588(11) 0.0590(14) 0.0359(10) 0.0011(10) -0.0036(9) -0.0043(10)

loop_
_atom_type_symbol
_atom_type_description
_atom_type_scat_dispersion_real
_atom_type_scat_dispersion_imag
_atom_type_scat_source
C C 0.0033 0.0016 'International Tables Vol C Tables 4.2.6.8 and 6.1.1.4'
H H 0.0000 0.0000 'International Tables Vol C Tables 4.2.6.8 and 6.1.1.4'
N N 0.0061 0.0033 'International Tables Vol C Tables 4.2.6.8 and 6.1.1.4'
Cl Cl 0.1484 0.1585 'International Tables Vol C Tables 4.2.6.8 and 6.1.1.4'
Te Te -0.5308 1.6751 'International Tables Vol C Tables 4.2.6.8 and 6.1.1.4'
Pt Pt -1.7033 8.3905 'International Tables Vol C Tables 4.2.6.8 and 6.1.1.4'

loop_
_geom_angle_atom_site_label_1
_geom_angle_atom_site_label_2
_geom_angle_atom_site_label_3
_geom_angle
_geom_angle_site_symmetry_1
_geom_angle_site_symmetry_3
_geom_angle_publ_flag
C22 Pt C21 82.7(2) . . ?
C22 Pt N12 176.5(2) . . ?
C21 Pt N12 100.3(2) . . ?
C22 Pt N1 101.2(2) . . ?
C21 Pt N1 173.9(2) . . ?
N12 Pt N1 75.65(17) . . ?
C22 Pt Cl 89.95(18) . . ?
C21 Pt Cl 90.45(18) . . ?
N12 Pt Cl 88.34(13) . . ?
N1 Pt Cl 84.84(12) . . ?
C22 Pt Te 92.50(18) . . ?
C21 Pt Te 85.27(18) . . ?
N12 Pt Te 89.46(13) . . ?
N1 Pt Te 99.21(12) . . ?
Cl Pt Te 174.76(4) . . ?
C41 Te C31 96.74(17) . . ?
C41 Te Pt 109.62(11) . . ?
C31 Te Pt 99.41(12) . . ?
C2 N1 C6 118.8(5) . . ?
C2 N1 Pt 123.9(4) . . ?
C6 N1 Pt 116.4(4) . . ?
N1 C2 C3 122.0(6) . . ?
C4 C3 C2 120.1(5) . . ?
C3 C4 C5 117.6(6) . . ?
C3 C4 C13 121.3(5) . . ?
C5 C4 C13 120.9(5) . . ?
C6 C5 C4 119.7(6) . . ?
N1 C6 C5 121.8(5) . . ?
N1 C6 C7 114.8(5) . . ?
C5 C6 C7 123.5(5) . . ?
N12 C7 C8 121.5(5) . . ?
N12 C7 C6 115.5(5) . . ?
C8 C7 C6 123.0(5) . . ?
C7 C8 C9 120.3(6) . . ?
C10 C9 C8 116.6(5) . . ?
C10 C9 C17 122.3(5) . . ?
C8 C9 C17 121.2(6) . . ?
C11 C10 C9 120.2(5) . . ?
N12 C11 C10 122.5(6) . . ?
C11 N12 C7 118.9(5) . . ?
C11 N12 Pt 124.0(4) . . ?
C7 N12 Pt 117.1(3) . . ?
C4 C13 C16 113.5(5) . . ?
C4 C13 C14 107.3(5) . . ?
C16 C13 C14 109.4(5) . . ?
C4 C13 C15 111.1(5) . . ?
C16 C13 C15 107.0(5) . . ?
C14 C13 C15 108.4(6) . . ?
C20 C17 C18 110.5(6) . . ?
C20 C17 C9 108.7(5) . . ?
C18 C17 C9 108.7(5) . . ?
C20 C17 C19 109.6(5) . . ?
C18 C17 C19 108.0(5) . . ?
C9 C17 C19 111.3(6) . . ?
C32 C31 C36 120.0 . . ?
C32 C31 Te 124.3(3) . . ?
C36 C31 Te 115.7(3) . . ?
C31 C32 C33 120.0 . . ?
C34 C33 C32 120.0 . . ?
C33 C34 C35 120.0 . . ?
C34 C35 C36 120.0 . . ?
C35 C36 C31 120.0 . . ?
C42 C41 C46 120.0 . . ?
C42 C41 Te 115.6(2) . . ?
C46 C41 Te 124.2(2) . . ?
C43 C42 C41 120.0 . . ?
C42 C43 C44 120.0 . . ?
C43 C44 C45 120.0 . . ?
C46 C45 C44 120.0 . . ?
C45 C46 C41 120.0 . . ?
Cl51 C50 Cl52 111.6(4) . . ?

loop_
_geom_bond_atom_site_label_1
_geom_bond_atom_site_label_2
_geom_bond_distance
_geom_bond_site_symmetry_2
_geom_bond_publ_flag
Pt C22 2.077(5) . ?
Pt C21 2.077(6) . ?
Pt N12 2.163(4) . ?
Pt N1 2.169(5) . ?
Pt Cl 2.3647(14) . ?
Pt Te 2.5730(5) . ?
Te C41 2.107(3) . ?
Te C31 2.130(3) . ?
N1 C2 1.327(7) . ?
N1 C6 1.363(7) . ?
C2 C3 1.395(8) . ?
C3 C4 1.382(8) . ?
C4 C5 1.396(7) . ?
C4 C13 1.518(8) . ?
C5 C6 1.382(8) . ?
C6 C7 1.502(7) . ?
C7 N12 1.343(7) . ?
C7 C8 1.392(8) . ?
C8 C9 1.402(7) . ?
C9 C10 1.393(9) . ?
C9 C17 1.532(8) . ?
C10 C11 1.381(8) . ?
C11 N12 1.336(6) . ?
C13 C16 1.537(8) . ?
C13 C14 1.537(8) . ?
C13 C15 1.543(8) . ?
C17 C20 1.515(9) . ?
C17 C18 1.520(9) . ?
C17 C19 1.532(8) . ?
C31 C32 1.3900 . ?
C31 C36 1.3900 . ?
C32 C33 1.3900 . ?
C33 C34 1.3900 . ?
C34 C35 1.3900 . ?
C35 C36 1.3900 . ?
C41 C42 1.3900 . ?
C41 C46 1.3900 . ?
C42 C43 1.3900 . ?
C43 C44 1.3900 . ?
C44 C45 1.3900 . ?
C45 C46 1.3900 . ?
C50 Cl51 1.748(7) . ?
C50 Cl52 1.760(6) . ?
